data_7251432
loop_
_publ_author_name
'Peloquin, Andrew J.'
'Pelendage, Lahiruni'
'Alapati, Srikar'
'Hanks, Timothy'
'McMillen, Colin'
'Pennington, William'

_publ_section_title
;
 When Halogen Bonding Isn't Enough: Solvation Behavior in Cocrystals of
 Benzyltrimethylammonium Halides and 1,4-Diiodotetrafluorobenzene
;
_journal_name_full CrystEngComm
_journal_paper_doi 10.1039/D5CE00832H
_journal_year 2025
_chemical_formula_moiety '4(I), 5(C6 F4 I2), 4(C10 H16 N)'
_chemical_formula_sum 'C70 H64 F20 I14 N4'
_chemical_formula_weight 3117.946
_space_group_crystal_system monoclinic
_space_group_IT_number 14
_space_group_name_Hall '-P 2ybc'
_space_group_name_H-M_alt 'P 1 21/c 1'
_symmetry_Int_Tables_number 14
_audit_creation_date 2024-03-09
_audit_creation_method
;
Olex2 1.5
(compiled 2024.02.16 svn.r378c4104 for OlexSys, GUI svn.r6928)
;
_audit_update_record
;
2025-07-30 deposited with the CCDC.	2025-11-24 downloaded from the CCDC.
;
_cell_angle_alpha 90
_cell_angle_beta 106.9029(13)
_cell_angle_gamma 90
_cell_formula_units_Z 2
_cell_length_a 14.6943(6)
_cell_length_b 13.2754(5)
_cell_length_c 24.9791(8)
_cell_measurement_reflns_used 9262
_cell_measurement_temperature 100(2)
_cell_measurement_theta_max 29.61
_cell_measurement_theta_min 2.43
_cell_volume 4662.2(3)
_computing_cell_refinement 'SAINT V8.38A (Bruker AXS Inc., 2017)'
_computing_data_collection 'APEX3 v2017.3-0 (Bruker AXS Inc., 2017)'
_computing_data_reduction 'SAINT V8.38A (Bruker AXS Inc., 2017)'
_computing_molecular_graphics 'Olex2 1.5 (Dolomanov et al., 2009)'
_computing_publication_material 'Olex2 1.5 (Dolomanov et al., 2009)'
_computing_structure_refinement 'SHELXL 2018/3 (Sheldrick, 2015<i>b</i>)'
_computing_structure_solution 'SHELXT 2018/2 (Sheldrick, 2015<i>a</i>)'
_diffrn_ambient_temperature 100.0
_diffrn_measured_fraction_theta_full 0.9973
_diffrn_measured_fraction_theta_max 0.9979
_diffrn_measurement_device_type 'Bruker D8 Venture Photon 2'
_diffrn_measurement_method '\f and \w scans'
_diffrn_radiation_type MoK\a
_diffrn_radiation_wavelength 0.71073
_diffrn_reflns_av_R_equivalents 0.0486
_diffrn_reflns_av_unetI/netI 0.0223
_diffrn_reflns_Laue_measured_fraction_full 0.9973
_diffrn_reflns_Laue_measured_fraction_max 0.9979
_diffrn_reflns_limit_h_max 20
_diffrn_reflns_limit_h_min -20
_diffrn_reflns_limit_k_max 18
_diffrn_reflns_limit_k_min -18
_diffrn_reflns_limit_l_max 34
_diffrn_reflns_limit_l_min -34
_diffrn_reflns_number 132317
_diffrn_reflns_point_group_measured_fraction_full 0.9973
_diffrn_reflns_point_group_measured_fraction_max 0.9979
_diffrn_reflns_theta_full 25.2417
_diffrn_reflns_theta_max 27.50
_diffrn_reflns_theta_min 2.11
_diffrn_source 'Incoatec I\mS'
_diffrn_source_current 1.0
_diffrn_source_power 0.05
_diffrn_source_voltage 50.0
_diffrn_standards_number 0
_exptl_absorpt_coefficient_mu 4.726
_exptl_absorpt_correction_T_max 0.7459
_exptl_absorpt_correction_T_min 0.3846
_exptl_absorpt_correction_type multi-scan
_exptl_absorpt_process_details
;
SADABS-2014/5 (Bruker,2014/5) was used for absorption correction.
wR2(int) was 0.1458 before and 0.0643 after correction.
The Ratio of minimum to maximum transmission is 0.5156.
The \l/2 correction factor is Not present.
;
_exptl_crystal_colour colourless
_exptl_crystal_colour_primary colourless
_exptl_crystal_density_diffrn 2.221
_exptl_crystal_density_meas ?
_exptl_crystal_density_method 'not measured'
_exptl_crystal_description column
_exptl_crystal_F_000 2858.614
_exptl_crystal_size_max 0.311
_exptl_crystal_size_mid 0.123
_exptl_crystal_size_min 0.102
_exptl_transmission_factor_max 'not measured'
_exptl_transmission_factor_min 'not measured'
_refine_diff_density_max 0.9809
_refine_diff_density_min -0.9790
_refine_diff_density_rms 0.1200
_refine_ls_d_res_high 0.7696
_refine_ls_d_res_low 9.6524
_refine_ls_goodness_of_fit_ref 1.0486
_refine_ls_hydrogen_treatment mixed
_refine_ls_matrix_type full
_refine_ls_number_constraints 50
_refine_ls_number_parameters 493
_refine_ls_number_reflns 10694
_refine_ls_number_restraints 0
_refine_ls_restrained_S_all 1.0486
_refine_ls_R_factor_all 0.0240
_refine_ls_R_factor_gt 0.0214
_refine_ls_shift/su_max 0.0008
_refine_ls_shift/su_mean 0.0001
_refine_ls_structure_factor_coef Fsqd
_refine_ls_weighting_details 'w=1/[\s^2^(Fo^2^)+(0.0195P)^2^+10.5094P] where P=(Fo^2^+2Fc^2^)/3'
_refine_ls_weighting_scheme calc
_refine_ls_wR_factor_gt 0.0506
_refine_ls_wR_factor_ref 0.0529
_reflns_Friedel_coverage 0.0
_reflns_limit_h_max 18
_reflns_limit_h_min -19
_reflns_limit_k_max 17
_reflns_limit_k_min 0
_reflns_limit_l_max 32
_reflns_limit_l_min 0
_reflns_number_gt 9965
_reflns_number_total 10694
_reflns_threshold_expression I>=2u(I)
_cod_data_source_file d5ce00832h2.cif
_cod_data_source_block 4(NMe3BzI)_5(pF4DIB)
_cod_depositor_comments
;
The following automatic conversions were performed:

data item '_exptl_crystal_density_meas' value 'not measured' was
changed to '?' -- the value is perceived as not measured.

Automatic conversion script
Id: cif_fix_values 8170 2020-07-09 18:12:32Z antanas 
;
_cod_database_code 7251432
_olex2_refinement_description
;
1.a Secondary CH2 refined with riding coordinates:
 C1(H1a,H1b), C11(H11a,H11b)
1.b Aromatic/amide H refined with riding coordinates:
 C3(H3), C4(H4), C5(H5), C6(H6), C7(H7), C13(H13), C14(H14), C15(H15),
 C16(H16), C17(H17)
1.c Idealised Me refined as rotating group:
 C8(H8a,H8b,H8c), C9(H9a,H9b,H9c), C10(H10a,H10b,H10c), C18(H18a,H18b,H18c),
 C19(H19a,H19b,H19c), C20(H20a,H20b,H20c)
;
_olex2_submission_special_instructions 'No special instructions were received'

loop_
_space_group_symop_id
_space_group_symop_operation_xyz
1 x,y,z
2 -x,y+1/2,-z+1/2
3 -x,-y,-z
4 x,-y-1/2,z-1/2

loop_
_atom_site_label
_atom_site_type_symbol
_atom_site_fract_x
_atom_site_fract_y
_atom_site_fract_z
_atom_site_U_iso_or_equiv
_atom_site_adp_type
_atom_site_occupancy
_atom_site_refinement_flags_posn
I1 I 0.559741(13) 0.273548(14) 0.759415(7) 0.02024(4) Uani 1.000000 .
I2 I 0.943798(14) 0.806258(14) 0.738209(8) 0.02393(5) Uani 1.000000 .
I3 I 0.529322(14) 0.386749(15) 0.630749(7) 0.02467(5) Uani 1.000000 .
F1 F 0.60177(14) 0.59821(15) 0.59338(7) 0.0309(4) Uani 1.000000 .
F2 F 0.58257(13) 0.68069(14) 0.49413(7) 0.0293(4) Uani 1.000000 .
C21 C 0.5114(2) 0.4551(2) 0.55267(12) 0.0241(6) Uani 1.000000 .
C22 C 0.5508(2) 0.5485(2) 0.54779(11) 0.0243(6) Uani 1.000000 .
C23 C 0.5402(2) 0.5923(2) 0.49602(12) 0.0237(6) Uani 1.000000 .
I4 I 0.980628(13) 0.887458(13) 0.870090(7) 0.01984(4) Uani 1.000000 .
F3 F 0.90949(12) 1.09813(13) 0.90399(7) 0.0238(4) Uani 1.000000 .
F4 F 0.92399(12) 1.18592(12) 1.00218(7) 0.0235(4) Uani 1.000000 .
C24 C 0.9925(2) 0.9537(2) 0.94811(12) 0.0186(5) Uani 1.000000 .
C25 C 0.95511(19) 1.0486(2) 0.95109(12) 0.0190(5) Uani 1.000000 .
C26 C 0.9626(2) 1.0940(2) 1.00203(12) 0.0189(5) Uani 1.000000 .
I5 I 0.658089(14) 1.122923(14) 0.876008(8) 0.02414(5) Uani 1.000000 .
I6 I 0.858370(14) 0.831325(14) 1.115866(8) 0.02291(5) Uani 1.000000 .
F5 F 0.69182(13) 1.16289(12) 1.00700(8) 0.0281(4) Uani 1.000000 .
F6 F 0.76645(13) 1.05273(13) 1.09776(7) 0.0268(4) Uani 1.000000 .
F7 F 0.82438(14) 0.78870(13) 0.98422(8) 0.0295(4) Uani 1.000000 .
F8 F 0.74746(14) 0.89890(14) 0.89336(8) 0.0293(4) Uani 1.000000 .
C27 C 0.7176(2) 1.0346(2) 0.94732(13) 0.0216(6) Uani 1.000000 .
C28 C 0.72427(19) 1.0705(2) 1.00011(13) 0.0209(6) Uani 1.000000 .
C29 C 0.7635(2) 1.0136(2) 1.04737(12) 0.0211(6) Uani 1.000000 .
C30 C 0.7987(2) 0.9175(2) 1.04398(12) 0.0211(6) Uani 1.000000 .
C31 C 0.7915(2) 0.8815(2) 0.99094(13) 0.0215(6) Uani 1.000000 .
C32 C 0.7514(2) 0.9383(2) 0.94359(12) 0.0225(6) Uani 1.000000 .
I7 I 0.520775(14) 0.394146(14) 0.875605(8) 0.02255(5) Uani 1.000000 .
F9 F 0.45611(14) 0.61455(13) 0.90596(7) 0.0292(4) Uani 1.000000 .
F10 F 0.56174(13) 0.30778(12) 0.99936(8) 0.0268(4) Uani 1.000000 .
C33 C 0.5077(2) 0.4579(2) 0.94984(12) 0.0194(5) Uani 1.000000 .
C34 C 0.4780(2) 0.5567(2) 0.95212(12) 0.0201(5) Uani 1.000000 .
C35 C 0.5302(2) 0.4024(2) 0.99880(12) 0.0201(5) Uani 1.000000 .
N1 N 0.71680(17) 0.62309(18) 0.77531(10) 0.0200(5) Uani 1.000000 .
C1 C 0.8043(2) 0.5604(2) 0.77566(12) 0.0246(6) Uani 1.000000 .
H1a H 0.7855(2) 0.5104(2) 0.74501(12) 0.0295(7) Uiso 1.000000 R
H1b H 0.8521(2) 0.6055(2) 0.76741(12) 0.0295(7) Uiso 1.000000 R
C2 C 0.8503(2) 0.5055(2) 0.82923(12) 0.0235(6) Uani 1.000000 .
C3 C 0.9238(2) 0.5502(3) 0.87096(14) 0.0292(7) Uani 1.000000 .
H3 H 0.9428(2) 0.6174(3) 0.86657(14) 0.0350(8) Uiso 1.000000 R
C4 C 0.9691(2) 0.4958(3) 0.91913(14) 0.0341(8) Uani 1.000000 .
H4 H 1.0192(2) 0.5262(3) 0.94748(14) 0.0409(9) Uiso 1.000000 R
C5 C 0.9418(2) 0.3980(3) 0.92601(15) 0.0353(8) Uani 1.000000 .
H5 H 0.9733(2) 0.3614(3) 0.95889(15) 0.0424(9) Uiso 1.000000 R
C6 C 0.8692(3) 0.3538(3) 0.88519(16) 0.0364(8) Uani 1.000000 .
H6 H 0.8499(3) 0.2870(3) 0.89014(16) 0.0436(9) Uiso 1.000000 R
C7 C 0.8238(2) 0.4067(2) 0.83659(15) 0.0305(7) Uani 1.000000 .
H7 H 0.7744(2) 0.3752(2) 0.80826(15) 0.0366(8) Uiso 1.000000 R
C8 C 0.7414(2) 0.7059(2) 0.81713(13) 0.0287(7) Uani 1.000000 .
H8a H 0.6845(4) 0.7462(11) 0.8148(7) 0.0430(10) Uiso 1.000000 GR
H8b H 0.7656(17) 0.6772(2) 0.85476(16) 0.0430(10) Uiso 1.000000 GR
H8c H 0.7903(13) 0.7488(11) 0.8094(6) 0.0430(10) Uiso 1.000000 GR
C9 C 0.6417(2) 0.5584(2) 0.78721(15) 0.0329(7) Uani 1.000000 .
H9a H 0.6653(7) 0.5307(16) 0.8251(4) 0.0493(11) Uiso 1.000000 GR
H9b H 0.5847(7) 0.5989(5) 0.7842(11) 0.0493(11) Uiso 1.000000 GR
H9c H 0.6259(13) 0.5031(11) 0.7601(7) 0.0493(11) Uiso 1.000000 GR
C10 C 0.6793(3) 0.6677(3) 0.71814(13) 0.0332(7) Uani 1.000000 .
H10a H 0.6246(12) 0.7107(16) 0.7168(3) 0.0498(11) Uiso 1.000000 GR
H10b H 0.7292(6) 0.7080(16) 0.7096(5) 0.0498(11) Uiso 1.000000 GR
H10c H 0.6597(18) 0.6135(3) 0.69053(18) 0.0498(11) Uiso 1.000000 GR
N2 N 1.20308(18) 0.61625(18) 0.79327(11) 0.0227(5) Uani 1.000000 .
C11 C 1.1318(2) 0.5818(2) 0.82367(12) 0.0231(6) Uani 1.000000 .
H11a H 1.0822(2) 0.6342(2) 0.81897(12) 0.0277(7) Uiso 1.000000 R
H11b H 1.1003(2) 0.5196(2) 0.80552(12) 0.0277(7) Uiso 1.000000 R
C12 C 1.1742(2) 0.5616(2) 0.88517(12) 0.0224(6) Uani 1.000000 .
C13 C 1.2025(2) 0.4640(2) 0.90342(13) 0.0288(7) Uani 1.000000 .
H13 H 1.1984(2) 0.4118(2) 0.87681(13) 0.0346(8) Uiso 1.000000 R
C14 C 1.2367(3) 0.4427(2) 0.96011(14) 0.0325(7) Uani 1.000000 .
H14 H 1.2558(3) 0.3761(2) 0.97220(14) 0.0390(9) Uiso 1.000000 R
C15 C 1.2430(2) 0.5184(3) 0.99900(13) 0.0314(7) Uani 1.000000 .
H15 H 1.2667(2) 0.5038(3) 1.03781(13) 0.0377(9) Uiso 1.000000 R
C16 C 1.2149(2) 0.6157(2) 0.98156(14) 0.0277(6) Uani 1.000000 .
H16 H 1.2193(2) 0.6676(2) 1.00839(14) 0.0332(8) Uiso 1.000000 R
C17 C 1.1803(2) 0.6373(2) 0.92473(13) 0.0239(6) Uani 1.000000 .
H17 H 1.1608(2) 0.7039(2) 0.91285(13) 0.0287(7) Uiso 1.000000 R
C18 C 1.2813(2) 0.5406(3) 0.80019(15) 0.0341(7) Uani 1.000000 .
H18a H 1.3152(12) 0.5330(15) 0.84003(17) 0.0512(11) Uiso 1.000000 GR
H18b H 1.2542(3) 0.4756(6) 0.7849(10) 0.0512(11) Uiso 1.000000 GR
H18c H 1.3257(10) 0.5638(10) 0.7802(9) 0.0512(11) Uiso 1.000000 GR
C19 C 1.2438(2) 0.7163(2) 0.81554(14) 0.0296(7) Uani 1.000000 .
H19a H 1.2873(14) 0.7394(9) 0.7948(7) 0.0444(10) Uiso 1.000000 GR
H19b H 1.1922(3) 0.7653(5) 0.8111(9) 0.0444(10) Uiso 1.000000 GR
H19c H 1.2787(15) 0.7098(5) 0.8553(3) 0.0444(10) Uiso 1.000000 GR
C20 C 1.1517(2) 0.6253(3) 0.73212(13) 0.0309(7) Uani 1.000000 .
H20a H 1.1965(5) 0.6466(19) 0.71192(19) 0.0463(10) Uiso 1.000000 GR
H20b H 1.1243(15) 0.5599(5) 0.7178(3) 0.0463(10) Uiso 1.000000 GR
H20c H 1.1008(12) 0.6753(14) 0.72670(16) 0.0463(10) Uiso 1.000000 GR

loop_
_atom_site_aniso_label
_atom_site_aniso_U_11
_atom_site_aniso_U_22
_atom_site_aniso_U_33
_atom_site_aniso_U_12
_atom_site_aniso_U_13
_atom_site_aniso_U_23
I1 0.02541(10) 0.02111(9) 0.01507(8) -0.00198(7) 0.00726(7) 0.00092(6)
I2 0.02975(10) 0.02099(9) 0.01983(9) 0.00256(7) 0.00528(7) -0.00261(7)
I3 0.02591(10) 0.03343(11) 0.01434(8) 0.01152(8) 0.00534(7) 0.00575(7)
F1 0.0322(10) 0.0421(11) 0.0148(8) 0.0063(8) 0.0013(7) -0.0003(7)
F2 0.0282(10) 0.0342(10) 0.0245(9) 0.0069(8) 0.0058(7) 0.0046(8)
C21 0.0190(14) 0.0373(17) 0.0159(12) 0.0124(12) 0.0051(10) 0.0049(12)
C22 0.0210(14) 0.0353(16) 0.0150(12) 0.0095(12) 0.0028(10) -0.0001(12)
C23 0.0202(14) 0.0318(16) 0.0198(13) 0.0109(12) 0.0069(11) 0.0043(12)
I4 0.01930(9) 0.01767(8) 0.02146(9) -0.00091(6) 0.00420(7) -0.00370(6)
F3 0.0243(9) 0.0220(8) 0.0224(8) 0.0061(7) 0.0026(7) 0.0030(7)
F4 0.0278(9) 0.0143(8) 0.0274(9) 0.0069(7) 0.0063(7) 0.0001(6)
C24 0.0180(13) 0.0167(12) 0.0213(13) -0.0021(10) 0.0061(10) -0.0036(10)
C25 0.0158(13) 0.0180(13) 0.0214(13) 0.0006(10) 0.0029(10) 0.0026(10)
C26 0.0159(13) 0.0127(12) 0.0271(14) 0.0013(10) 0.0044(11) -0.0004(10)
I5 0.02074(9) 0.02104(9) 0.03139(10) 0.00120(7) 0.00874(7) 0.00986(7)
I6 0.02305(10) 0.01832(9) 0.02757(9) 0.00007(7) 0.00769(7) 0.00648(7)
F5 0.0294(10) 0.0146(8) 0.0406(10) 0.0051(7) 0.0105(8) 0.0016(7)
F6 0.0284(9) 0.0238(9) 0.0286(9) 0.0015(7) 0.0087(7) -0.0025(7)
F7 0.0399(11) 0.0158(8) 0.0357(10) 0.0086(7) 0.0158(8) 0.0049(7)
F8 0.0369(11) 0.0261(9) 0.0286(9) 0.0042(8) 0.0152(8) 0.0013(7)
C27 0.0182(14) 0.0166(13) 0.0321(15) -0.0001(10) 0.0105(11) 0.0079(11)
C28 0.0133(13) 0.0148(12) 0.0358(15) 0.0011(10) 0.0091(11) 0.0043(11)
C29 0.0175(13) 0.0178(13) 0.0293(14) -0.0018(10) 0.0091(11) 0.0003(11)
C30 0.0202(14) 0.0151(12) 0.0292(14) -0.0007(10) 0.0092(11) 0.0059(11)
C31 0.0203(14) 0.0125(12) 0.0340(15) 0.0035(10) 0.0112(12) 0.0047(11)
C32 0.0224(14) 0.0218(14) 0.0258(14) 0.0005(11) 0.0110(11) 0.0027(11)
I7 0.02426(10) 0.02273(9) 0.02253(9) -0.00035(7) 0.00974(7) -0.00365(7)
F9 0.0399(11) 0.0234(9) 0.0240(9) 0.0071(8) 0.0091(8) 0.0069(7)
F10 0.0332(10) 0.0149(8) 0.0351(9) 0.0071(7) 0.0142(8) 0.0018(7)
C33 0.0200(14) 0.0188(13) 0.0211(13) -0.0019(11) 0.0087(11) -0.0037(10)
C34 0.0206(14) 0.0176(13) 0.0226(13) 0.0006(10) 0.0070(11) 0.0026(10)
C35 0.0189(14) 0.0147(12) 0.0282(14) 0.0031(10) 0.0091(11) -0.0003(11)
N1 0.0194(12) 0.0208(12) 0.0189(11) -0.0019(9) 0.0042(9) -0.0006(9)
C1 0.0243(15) 0.0282(15) 0.0223(14) 0.0040(12) 0.0085(11) -0.0005(12)
C2 0.0207(14) 0.0249(14) 0.0264(14) 0.0027(11) 0.0092(11) 0.0009(12)
C3 0.0213(15) 0.0303(16) 0.0350(16) -0.0074(12) 0.0066(13) 0.0091(13)
C4 0.0206(16) 0.045(2) 0.0328(17) -0.0069(14) 0.0013(13) 0.0105(15)
C5 0.0242(17) 0.0398(19) 0.0415(19) 0.0033(14) 0.0089(14) 0.0186(15)
C6 0.0346(19) 0.0231(16) 0.051(2) 0.0031(14) 0.0118(16) 0.0085(15)
C7 0.0287(17) 0.0219(15) 0.0388(18) 0.0005(12) 0.0064(14) -0.0037(13)
C8 0.0326(17) 0.0248(15) 0.0273(15) -0.0010(13) 0.0067(13) -0.0082(12)
C9 0.0239(16) 0.0255(16) 0.047(2) -0.0053(13) 0.0074(14) 0.0068(14)
C10 0.0345(18) 0.0434(19) 0.0203(14) 0.0095(15) 0.0058(13) 0.0080(14)
N2 0.0205(12) 0.0211(12) 0.0266(12) -0.0002(9) 0.0069(10) -0.0019(10)
C11 0.0201(14) 0.0201(13) 0.0288(15) -0.0046(11) 0.0063(11) 0.0005(12)
C12 0.0193(14) 0.0195(13) 0.0269(14) -0.0034(11) 0.0042(11) 0.0024(11)
C13 0.0354(18) 0.0166(14) 0.0295(16) -0.0035(12) 0.0017(13) -0.0009(12)
C14 0.0365(19) 0.0217(15) 0.0340(17) -0.0033(13) 0.0016(14) 0.0084(13)
C15 0.0280(17) 0.0356(18) 0.0259(15) -0.0107(14) 0.0003(13) 0.0053(13)
C16 0.0275(16) 0.0264(15) 0.0306(16) -0.0081(12) 0.0109(13) -0.0032(12)
C17 0.0218(15) 0.0193(13) 0.0329(15) -0.0042(11) 0.0115(12) 0.0007(12)
C18 0.0298(18) 0.0343(18) 0.0381(18) 0.0107(14) 0.0096(14) 0.0005(14)
C19 0.0310(17) 0.0251(15) 0.0364(17) -0.0109(13) 0.0155(14) -0.0032(13)
C20 0.0296(17) 0.0376(18) 0.0242(15) 0.0050(14) 0.0060(13) 0.0001(13)

loop_
_atom_type_symbol
_atom_type_scat_dispersion_real
_atom_type_scat_dispersion_imag
_atom_type_scat_Cromer_Mann_a1
_atom_type_scat_Cromer_Mann_a2
_atom_type_scat_Cromer_Mann_a3
_atom_type_scat_Cromer_Mann_a4
_atom_type_scat_Cromer_Mann_b1
_atom_type_scat_Cromer_Mann_b2
_atom_type_scat_Cromer_Mann_b3
_atom_type_scat_Cromer_Mann_b4
_atom_type_scat_Cromer_Mann_c
_atom_type_scat_source
_atom_type_scat_dispersion_source
C 0.00313 0.00162 2.31000 1.02000 1.58860 0.86500 20.84390 10.20750 0.56870 51.65120 0.21560 'International Tables Volume C Table 6.1.1.4 (pp. 500-502)' 'Brennan, Cowan, Rev. Sci. Instrum., 1992, 63, 850'
F 0.01756 0.01033 3.53920 2.64120 1.51700 1.02430 10.28250 4.29440 0.26150 26.14760 0.27760 'International Tables Volume C Table 6.1.1.4 (pp. 500-502)' 'Brennan, Cowan, Rev. Sci. Instrum., 1992, 63, 850'
H 0.00000 0.00000 0.49300 0.32291 0.14019 0.04081 10.51090 26.12570 3.14236 57.79970 0.00304 'International Tables Volume C Table 6.1.1.4 (pp. 500-502)' 'Brennan, Cowan, Rev. Sci. Instrum., 1992, 63, 850'
I -0.43777 1.82087 20.14720 18.99490 7.51380 2.27350 4.34700 0.38140 27.76600 66.87760 4.07120 'International Tables Volume C Table 6.1.1.4 (pp. 500-502)' 'Brennan, Cowan, Rev. Sci. Instrum., 1992, 63, 850'
N 0.00612 0.00332 12.21260 3.13220 2.01250 1.16630 0.00570 9.89330 28.99750 0.58260 -11.52900 'International Tables Volume C Table 6.1.1.4 (pp. 500-502)' 'Brennan, Cowan, Rev. Sci. Instrum., 1992, 63, 850'

loop_
_geom_angle_atom_site_label_1
_geom_angle_atom_site_label_2
_geom_angle_atom_site_label_3
_geom_angle
_geom_angle_site_symmetry_1
_geom_angle_site_symmetry_3
_geom_angle_publ_flag
C22 C21 I3 121.7(2) . . ?
C23 C21 I3 120.7(2) 3_666 . ?
C23 C21 C22 117.7(3) 3_666 . ?
C21 C22 F1 120.6(3) . . ?
C23 C22 F1 118.0(3) . . ?
C23 C22 C21 121.4(3) . . ?
C21 C23 F2 120.7(3) 3_666 . ?
C22 C23 F2 118.4(3) . . ?
C22 C23 C21 121.0(3) . 3_666 ?
C25 C24 I4 120.3(2) . . ?
C26 C24 I4 122.3(2) 3_777 . ?
C26 C24 C25 117.5(3) 3_777 . ?
C24 C25 F3 120.2(2) . . ?
C26 C25 F3 118.6(2) . . ?
C26 C25 C24 121.3(3) . . ?
C24 C26 F4 120.3(3) 3_777 . ?
C25 C26 F4 118.5(2) . . ?
C25 C26 C24 121.3(3) . 3_777 ?
C28 C27 I5 121.0(2) . . ?
C32 C27 I5 121.9(2) . . ?
C32 C27 C28 117.2(3) . . ?
C27 C28 F5 120.6(3) . . ?
C29 C28 F5 117.7(3) . . ?
C29 C28 C27 121.7(3) . . ?
C28 C29 F6 118.6(3) . . ?
C30 C29 F6 119.9(3) . . ?
C30 C29 C28 121.4(3) . . ?
C29 C30 I6 121.3(2) . . ?
C31 C30 I6 121.9(2) . . ?
C31 C30 C29 116.7(3) . . ?
C30 C31 F7 120.2(3) . . ?
C32 C31 F7 118.0(3) . . ?
C32 C31 C30 121.7(3) . . ?
C27 C32 F8 120.2(3) . . ?
C31 C32 F8 118.6(3) . . ?
C31 C32 C27 121.2(3) . . ?
C34 C33 I7 121.9(2) . . ?
C35 C33 I7 120.5(2) . . ?
C35 C33 C34 117.6(3) . . ?
C33 C34 F9 120.3(3) . . ?
C35 C34 F9 118.5(2) 3_667 . ?
C35 C34 C33 121.2(3) 3_667 . ?
C33 C35 F10 120.2(3) . . ?
C34 C35 F10 118.7(3) 3_667 . ?
C34 C35 C33 121.1(3) 3_667 . ?
C8 N1 C1 111.5(2) . . ?
C9 N1 C1 110.7(2) . . ?
C9 N1 C8 109.2(2) . . ?
C10 N1 C1 107.2(2) . . ?
C10 N1 C8 109.0(2) . . ?
C10 N1 C9 109.2(2) . . ?
H1a C1 N1 108.42(14) . . ?
H1b C1 N1 108.42(15) . . ?
H1b C1 H1a 107.5 . . ?
C2 C1 N1 115.4(2) . . ?
C2 C1 H1a 108.42(17) . . ?
C2 C1 H1b 108.42(17) . . ?
C3 C2 C1 120.6(3) . . ?
C7 C2 C1 120.2(3) . . ?
C7 C2 C3 119.1(3) . . ?
H3 C3 C2 120.14(18) . . ?
C4 C3 C2 119.7(3) . . ?
C4 C3 H3 120.1(2) . . ?
H4 C4 C3 119.7(2) . . ?
C5 C4 C3 120.6(3) . . ?
C5 C4 H4 119.7(2) . . ?
H5 C5 C4 120.0(2) . . ?
C6 C5 C4 119.9(3) . . ?
C6 C5 H5 120.0(2) . . ?
H6 C6 C5 119.9(2) . . ?
C7 C6 C5 120.2(3) . . ?
C7 C6 H6 119.9(2) . . ?
C6 C7 C2 120.4(3) . . ?
H7 C7 C2 119.78(19) . . ?
H7 C7 C6 119.8(2) . . ?
H8a C8 N1 109.5 . . ?
H8b C8 N1 109.5 . . ?
H8b C8 H8a 109.5 . . ?
H8c C8 N1 109.5 . . ?
H8c C8 H8a 109.5 . . ?
H8c C8 H8b 109.5 . . ?
H9a C9 N1 109.5 . . ?
H9b C9 N1 109.5 . . ?
H9b C9 H9a 109.5 . . ?
H9c C9 N1 109.5 . . ?
H9c C9 H9a 109.5 . . ?
H9c C9 H9b 109.5 . . ?
H10a C10 N1 109.5 . . ?
H10b C10 N1 109.5 . . ?
H10b C10 H10a 109.5 . . ?
H10c C10 N1 109.5 . . ?
H10c C10 H10a 109.5 . . ?
H10c C10 H10b 109.5 . . ?
C18 N2 C11 110.8(2) . . ?
C19 N2 C11 109.8(2) . . ?
C19 N2 C18 110.0(3) . . ?
C20 N2 C11 108.4(2) . . ?
C20 N2 C18 108.3(2) . . ?
C20 N2 C19 109.6(2) . . ?
H11a C11 N2 108.56(15) . . ?
H11b C11 N2 108.56(14) . . ?
H11b C11 H11a 107.5 . . ?
C12 C11 N2 114.8(2) . . ?
C12 C11 H11a 108.56(17) . . ?
C12 C11 H11b 108.56(15) . . ?
C13 C12 C11 119.6(3) . . ?
C17 C12 C11 121.2(3) . . ?
C17 C12 C13 119.1(3) . . ?
H13 C13 C12 119.74(18) . . ?
C14 C13 C12 120.5(3) . . ?
C14 C13 H13 119.74(19) . . ?
H14 C14 C13 120.02(19) . . ?
C15 C14 C13 120.0(3) . . ?
C15 C14 H14 120.02(19) . . ?
H15 C15 C14 119.88(19) . . ?
C16 C15 C14 120.2(3) . . ?
C16 C15 H15 119.88(19) . . ?
H16 C16 C15 120.02(19) . . ?
C17 C16 C15 120.0(3) . . ?
C17 C16 H16 120.02(18) . . ?
C16 C17 C12 120.3(3) . . ?
H17 C17 C12 119.86(17) . . ?
H17 C17 C16 119.86(18) . . ?
H18a C18 N2 109.5 . . ?
H18b C18 N2 109.5 . . ?
H18b C18 H18a 109.5 . . ?
H18c C18 N2 109.5 . . ?
H18c C18 H18a 109.5 . . ?
H18c C18 H18b 109.5 . . ?
H19a C19 N2 109.5 . . ?
H19b C19 N2 109.5 . . ?
H19b C19 H19a 109.5 . . ?
H19c C19 N2 109.5 . . ?
H19c C19 H19a 109.5 . . ?
H19c C19 H19b 109.5 . . ?
H20a C20 N2 109.5 . . ?
H20b C20 N2 109.5 . . ?
H20b C20 H20a 109.5 . . ?
H20c C20 N2 109.5 . . ?
H20c C20 H20a 109.5 . . ?
H20c C20 H20b 109.5 . . ?

loop_
_geom_bond_atom_site_label_1
_geom_bond_atom_site_label_2
_geom_bond_distance
_geom_bond_site_symmetry_2
_geom_bond_publ_flag
I3 C21 2.097(3) . ?
F1 C22 1.341(3) . ?
F2 C23 1.336(4) . ?
C21 C22 1.389(5) . ?
C21 C23 1.383(4) 3_666 ?
C22 C23 1.385(4) . ?
I4 C24 2.099(3) . ?
F3 C25 1.344(3) . ?
F4 C26 1.347(3) . ?
C24 C25 1.385(4) . ?
C24 C26 1.382(4) 3_777 ?
C25 C26 1.383(4) . ?
I5 C27 2.099(3) . ?
I6 C30 2.094(3) . ?
F5 C28 1.344(3) . ?
F6 C29 1.350(3) . ?
F7 C31 1.352(3) . ?
F8 C32 1.345(3) . ?
C27 C28 1.379(4) . ?
C27 C32 1.384(4) . ?
C28 C29 1.379(4) . ?
C29 C30 1.388(4) . ?
C30 C31 1.383(4) . ?
C31 C32 1.382(4) . ?
I7 C33 2.097(3) . ?
F9 C34 1.344(3) . ?
F10 C35 1.338(3) . ?
C33 C34 1.388(4) . ?
C33 C35 1.383(4) . ?
C34 C35 1.378(4) 3_667 ?
N1 C1 1.530(4) . ?
N1 C8 1.487(4) . ?
N1 C9 1.494(4) . ?
N1 C10 1.495(4) . ?
C1 H1a 0.9900 . ?
C1 H1b 0.9900 . ?
C1 C2 1.501(4) . ?
C2 C3 1.396(4) . ?
C2 C7 1.396(4) . ?
C3 H3 0.9500 . ?
C3 C4 1.395(4) . ?
C4 H4 0.9500 . ?
C4 C5 1.385(5) . ?
C5 H5 0.9500 . ?
C5 C6 1.375(5) . ?
C6 H6 0.9500 . ?
C6 C7 1.393(5) . ?
C7 H7 0.9500 . ?
C8 H8a 0.9800 . ?
C8 H8b 0.9800 . ?
C8 H8c 0.9800 . ?
C9 H9a 0.9800 . ?
C9 H9b 0.9800 . ?
C9 H9c 0.9800 . ?
C10 H10a 0.9800 . ?
C10 H10b 0.9800 . ?
C10 H10c 0.9800 . ?
N2 C11 1.531(4) . ?
N2 C18 1.498(4) . ?
N2 C19 1.497(4) . ?
N2 C20 1.499(4) . ?
C11 H11a 0.9900 . ?
C11 H11b 0.9900 . ?
C11 C12 1.504(4) . ?
C12 C13 1.396(4) . ?
C12 C17 1.394(4) . ?
C13 H13 0.9500 . ?
C13 C14 1.387(4) . ?
C14 H14 0.9500 . ?
C14 C15 1.383(5) . ?
C15 H15 0.9500 . ?
C15 C16 1.387(5) . ?
C16 H16 0.9500 . ?
C16 C17 1.391(4) . ?
C17 H17 0.9500 . ?
C18 H18a 0.9800 . ?
C18 H18b 0.9800 . ?
C18 H18c 0.9800 . ?
C19 H19a 0.9800 . ?
C19 H19b 0.9800 . ?
C19 H19c 0.9800 . ?
C20 H20a 0.9800 . ?
C20 H20b 0.9800 . ?
C20 H20c 0.9800 . ?

loop_
_geom_torsion_atom_site_label_1
_geom_torsion_atom_site_label_2
_geom_torsion_atom_site_label_3
_geom_torsion_atom_site_label_4
_geom_torsion
_geom_torsion_site_symmetry_1
_geom_torsion_site_symmetry_2
_geom_torsion_site_symmetry_3
_geom_torsion_site_symmetry_4
_geom_torsion_publ_flag
I3 C21 C22 F1 -0.1(2) . . . . ?
I3 C21 C22 C23 178.8(2) . . . . ?
I3 C21 C23 F2 2.5(2) . . 3_666 3_666 ?
I3 C21 C23 C22 -178.8(2) . . 3_666 3_666 ?
F1 C22 C21 C23 -179.8(3) . . . 3_666 ?
F1 C22 C23 F2 1.2(3) . . . . ?
F1 C22 C23 C21 179.9(2) . . . 3_666 ?
F2 C23 C21 C22 177.8(3) . . 3_666 3_666 ?
F2 C23 C22 C21 -177.8(2) . . . . ?
C21 C22 C23 C21 1.0(3) . . . 3_666 ?
C21 C23 C22 C21 1.0(3) 3_666 . . . ?
I4 C24 C25 F3 1.1(2) . . . . ?
I4 C24 C25 C26 -179.6(2) . . . . ?
I4 C24 C26 F4 0.4(2) . . 3_777 3_777 ?
I4 C24 C26 C25 179.6(2) . . 3_777 3_777 ?
F3 C25 C24 C26 -179.1(3) . . . 3_777 ?
F3 C25 C26 F4 -0.1(3) . . . . ?
F3 C25 C26 C24 179.1(2) . . . 3_777 ?
F4 C26 C24 C25 179.4(3) . . 3_777 3_777 ?
F4 C26 C25 C24 -179.4(2) . . . . ?
C24 C25 C26 C24 -0.2(3) . . . 3_777 ?
C24 C26 C25 C24 -0.2(3) 3_777 . . . ?
I5 C27 C28 F5 0.7(2) . . . . ?
I5 C27 C28 C29 -179.7(2) . . . . ?
I5 C27 C32 F8 0.5(2) . . . . ?
I5 C27 C32 C31 179.2(2) . . . . ?
I6 C30 C29 F6 -0.7(2) . . . . ?
I6 C30 C29 C28 179.9(2) . . . . ?
I6 C30 C31 F7 -0.8(2) . . . . ?
I6 C30 C31 C32 179.6(2) . . . . ?
F5 C28 C27 C32 -179.2(3) . . . . ?
F5 C28 C29 F6 0.6(3) . . . . ?
F5 C28 C29 C30 180.0(2) . . . . ?
F6 C29 C28 C27 -178.9(2) . . . . ?
F6 C29 C30 C31 178.7(3) . . . . ?
F7 C31 C30 C29 179.8(3) . . . . ?
F7 C31 C32 F8 -0.2(3) . . . . ?
F7 C31 C32 C27 -179.0(2) . . . . ?
F8 C32 C27 C28 -179.7(3) . . . . ?
F8 C32 C31 C30 179.4(3) . . . . ?
C27 C28 C29 C30 0.4(3) . . . . ?
C27 C32 C31 C30 0.7(3) . . . . ?
C28 C29 C30 C31 -0.7(3) . . . . ?
C29 C30 C31 C32 0.2(3) . . . . ?
I7 C33 C34 F9 0.4(2) . . . . ?
I7 C33 C34 C35 -180.0(2) . . . 3_667 ?
I7 C33 C35 F10 0.9(2) . . . . ?
I7 C33 C35 C34 180.0(2) . . . 3_667 ?
F9 C34 C33 C35 179.4(3) . . . . ?
F9 C34 C35 F10 1.6(3) . . 3_667 3_667 ?
F9 C34 C35 C33 -179.3(3) . . 3_667 3_667 ?
F10 C35 C33 C34 -178.1(3) . . . . ?
F10 C35 C34 C33 178.0(3) . . 3_667 3_667 ?
C33 C34 C35 C33 1.0(3) . . 3_667 3_667 ?
C33 C35 C34 C33 -1.0(3) . . 3_667 3_667 ?
N1 C1 C2 C3 -91.5(3) . . . . ?
N1 C1 C2 C7 92.2(3) . . . . ?
C1 C2 C3 C4 -176.5(3) . . . . ?
C1 C2 C7 C6 177.1(3) . . . . ?
C2 C3 C4 C5 -0.2(4) . . . . ?
C2 C7 C6 C5 -1.1(4) . . . . ?
C3 C4 C5 C6 -0.2(4) . . . . ?
C4 C5 C6 C7 0.8(4) . . . . ?
N2 C11 C12 C13 -93.6(3) . . . . ?
N2 C11 C12 C17 90.5(3) . . . . ?
C11 C12 C13 C14 -176.3(3) . . . . ?
C11 C12 C17 C16 176.5(3) . . . . ?
C12 C13 C14 C15 -0.1(4) . . . . ?
C12 C17 C16 C15 -0.4(3) . . . . ?
C13 C14 C15 C16 0.2(4) . . . . ?
C14 C15 C16 C17 -0.0(4) . . . . ?
